data_1565590
loop_
_publ_author_name
'Xu, Xiao'
'Bao, Longzhu'
'Ran, Lu'
'Yang, Zhenyan'
'Yan, Dingce'
'Wang, Chun-Jiang'
'Teng, Huailong'

_publ_section_title
;
 Synthesis of bioactive fluoropyrrolidines via copper(i)-catalysed
 asymmetric 1,3-dipolar cycloaddition of azomethine ylides
;
_journal_issue 5
_journal_name_full 'Chemical Science'
_journal_page_first 1398
_journal_page_last 1407
_journal_paper_doi 10.1039/D1SC04595D
_journal_volume 13
_journal_year 2022
_chemical_absolute_configuration ad
_chemical_formula_moiety 'C18 H15 Br Cl F2 N O2'
_chemical_formula_sum 'C18 H15 Br Cl F2 N O2'
_chemical_formula_weight 430.67
_space_group_crystal_system monoclinic
_space_group_IT_number 4
_space_group_name_Hall 'P 2yb'
_space_group_name_H-M_alt 'P 1 21 1'
_atom_sites_solution_hydrogens mixed
_atom_sites_solution_primary dual
_audit_creation_date 2020-12-15
_audit_creation_method
;
Olex2 1.3
(compiled Nov 21 2019 18:26:39 for OlexSys, GUI svn.r6003)
;
_audit_update_record
;
2021-02-23 deposited with the CCDC.	2021-12-06 downloaded from the CCDC.
;
_cell_angle_alpha 90
_cell_angle_beta 101.3848(7)
_cell_angle_gamma 90
_cell_formula_units_Z 2
_cell_length_a 11.04668(8)
_cell_length_b 5.51936(5)
_cell_length_c 14.34857(10)
_cell_measurement_reflns_used 8163
_cell_measurement_temperature 100.00(10)
_cell_measurement_theta_max 73.4030
_cell_measurement_theta_min 4.0760
_cell_volume 857.627(12)
_computing_cell_refinement 'CrysAlisPro 1.171.39.28b (Rigaku OD, 2015)'
_computing_data_collection 'CrysAlisPro 1.171.39.28b (Rigaku OD, 2015)'
_computing_data_reduction 'CrysAlisPro 1.171.39.28b (Rigaku OD, 2015)'
_computing_molecular_graphics 'Olex2 1.3 (Dolomanov et al., 2009)'
_computing_publication_material 'Olex2 1.3 (Dolomanov et al., 2009)'
_computing_structure_refinement 'SHELXL 2018/3 (Sheldrick, 2015)'
_computing_structure_solution 'SHELXT 2014/5 (Sheldrick, 2014)'
_diffrn_ambient_environment N~2~
_diffrn_ambient_temperature 100.00(10)
_diffrn_detector 'CCD plate'
_diffrn_measured_fraction_theta_full 0.998
_diffrn_measured_fraction_theta_max 0.982
_diffrn_measurement_details
;
List of Runs (angles in degrees, time in seconds):

  # Type    Start    End  Width  t~exp~   \w     \q     \k     \f   Frames
#--------------------------------------------------------------------------
  1  \w    141.00 176.00   0.50    0.50    --   94.60  18.00 -53.00   70
  2  \w     21.00  60.00   0.50    0.50    --   94.60 -18.00 137.00   78
  3  \w     71.00 104.00   0.50    0.50    --   94.60 -18.00 137.00   66
  4  \w     88.00 131.00   0.50    0.50    --   94.60  18.00 -53.00   86
  5  \w     28.00  54.00   0.50    0.50    --    0.00  18.00 -53.00   52
  6  \w    -20.00  22.00   0.50    0.50    --    0.00 -16.00  25.47   84
  7  \w    -27.00  27.00   0.50    0.50    --    0.00 -77.00-180.00  108
  8  \w    -17.00  37.00   0.50    0.50    --    0.00  38.00  60.00  108
  9  \w     50.00  76.00   0.50    0.50    --    0.00  38.00  60.00   52
 10  \w    -29.00  28.00   0.50    0.50    --    0.00 -82.00 -90.00  114
 11  \w    -35.00 -10.00   0.50    0.50    --    0.00 -18.00 137.00   50
 12  \w    146.00 172.00   0.50    0.50    --   94.60  61.00 -30.00   52
 13  \w     71.00  96.00   0.50    0.50    --   94.60  61.00 -30.00   50
 14  \w      9.00  35.00   0.50    0.50    --   94.60 -61.00   0.00   52
 15  \w     71.00 106.00   0.50    0.50    --   94.60  60.00  69.66   70
 16  \w     72.00 138.00   0.50    0.50    --   94.60  61.00   0.00  132
 17  \w    143.00 184.00   0.50    0.50    --   94.60  61.00   0.00   82
 18  \w     71.00 102.00   0.50    0.50    --   94.60  61.00  30.00   62
 19  \w      7.00 107.00   0.50    0.50    --   94.60 -77.00 -60.00  200
 20  \w     68.00  93.00   0.50    0.50    --   94.60  69.00  38.05   50
 21  \w     80.00 129.00   0.50    0.50    --   94.60  30.00 120.00   98
 22  \w     69.00  94.00   0.50    0.50    --   94.60  67.00   7.57   50
 23  \w     71.00  98.00   0.50    0.50    --   94.60  61.00  90.00   54
 24  \w     79.00 105.00   0.50    0.50    --   94.60  45.00   0.00   52
 25  \w     72.00  98.00   0.50    0.50    --   94.60  61.00  60.00   52
 26  \w     74.00 118.00   0.50    0.50    --   94.60 -61.00 -90.00   88
 27  \w     79.00 179.00   0.50    0.50    --   94.60  30.00   0.00  200
 28  \w     76.00 110.00   0.50    0.50    --   94.60  45.00  60.00   68
 29  \w     72.00  97.00   0.50    0.50    --   94.60  61.00 120.00   50
 30  \w    131.00 176.00   0.50    0.50    --   94.60  61.00 120.00   90
 31  \w    153.00 179.00   0.50    0.50    --   94.60  61.00  30.00   52
 32  \w     78.00 126.00   0.50    0.50    --   94.60  30.00  90.00   96
 33  \w     76.00 102.00   0.50    0.50    --   94.60  45.00 -30.00   52
 34  \w     21.00 113.00   0.50    0.50    --   94.60 -45.00   0.00  184
 35  \w     50.00  91.00   0.50    0.50    --   94.60 -61.00   0.00   82
;
_diffrn_measurement_device 'four-circle diffractometer'
_diffrn_measurement_device_type 'XtaLAB AFC12 (RINC): Kappa single'
_diffrn_measurement_method '\w scans'
_diffrn_orient_matrix_type 'CrysAlisPro convention (1999,Acta A55,543-557)'
_diffrn_orient_matrix_UB_11 0.1131900000
_diffrn_orient_matrix_UB_12 0.0491405000
_diffrn_orient_matrix_UB_13 -0.0450081000
_diffrn_orient_matrix_UB_21 -0.0858844000
_diffrn_orient_matrix_UB_22 0.0439012000
_diffrn_orient_matrix_UB_23 -0.0969385000
_diffrn_orient_matrix_UB_31 -0.0066230000
_diffrn_orient_matrix_UB_32 0.2712839000
_diffrn_orient_matrix_UB_33 0.0238819000
_diffrn_radiation_monochromator graphite
_diffrn_radiation_probe x-ray
_diffrn_radiation_type 'Cu K\a'
_diffrn_radiation_wavelength 1.54184
_diffrn_reflns_av_R_equivalents 0.0161
_diffrn_reflns_av_unetI/netI 0.0135
_diffrn_reflns_Laue_measured_fraction_full 0.998
_diffrn_reflns_Laue_measured_fraction_max 0.982
_diffrn_reflns_limit_h_max 13
_diffrn_reflns_limit_h_min -13
_diffrn_reflns_limit_k_max 6
_diffrn_reflns_limit_k_min -6
_diffrn_reflns_limit_l_max 17
_diffrn_reflns_limit_l_min -16
_diffrn_reflns_number 8948
_diffrn_reflns_point_group_measured_fraction_full 0.956
_diffrn_reflns_point_group_measured_fraction_max 0.930
_diffrn_reflns_theta_full 67.684
_diffrn_reflns_theta_max 73.909
_diffrn_reflns_theta_min 3.142
_diffrn_source 'fine-focus sealed X-ray tube'
_diffrn_source_type 'Enhance (Cu) X-ray Source'
_exptl_absorpt_coefficient_mu 5.001
_exptl_absorpt_correction_T_max 1.00000
_exptl_absorpt_correction_T_min 0.47477
_exptl_absorpt_correction_type multi-scan
_exptl_absorpt_process_details
;
CrysAlisPro 1.171.39.28b (Rigaku Oxford Diffraction, 2015)
Empirical absorption correction using spherical harmonics,
 implemented in SCALE3 ABSPACK scaling algorithm.
;
_exptl_crystal_colour 'clear colourless'
_exptl_crystal_colour_lustre clear
_exptl_crystal_colour_primary colourless
_exptl_crystal_density_diffrn 1.668
_exptl_crystal_description prism
_exptl_crystal_F_000 432
_exptl_crystal_size_max 0.4
_exptl_crystal_size_mid 0.15
_exptl_crystal_size_min 0.08
_refine_diff_density_max 0.198
_refine_diff_density_min -0.342
_refine_diff_density_rms 0.044
_refine_ls_abs_structure_details
;
 Flack x determined using 1332 quotients [(I+)-(I-)]/[(I+)+(I-)]
 (Parsons, Flack and Wagner, Acta Cryst. B69 (2013) 249-259).
;
_refine_ls_abs_structure_Flack -0.006(7)
_refine_ls_extinction_coef 0.0075(4)
_refine_ls_extinction_expression Fc^*^=kFc[1+0.001xFc^2^\l^3^/sin(2\q)]^-1/4^
_refine_ls_extinction_method 'SHELXL-2018/3 (Sheldrick 2018)'
_refine_ls_goodness_of_fit_ref 1.047
_refine_ls_hydrogen_treatment mixed
_refine_ls_matrix_type full
_refine_ls_number_parameters 232
_refine_ls_number_reflns 3235
_refine_ls_number_restraints 1
_refine_ls_restrained_S_all 1.046
_refine_ls_R_factor_all 0.0176
_refine_ls_R_factor_gt 0.0176
_refine_ls_shift/su_max 0.001
_refine_ls_shift/su_mean 0.000
_refine_ls_structure_factor_coef Fsqd
_refine_ls_weighting_details 'w=1/[\s^2^(Fo^2^)+(0.0306P)^2^+0.2243P] where P=(Fo^2^+2Fc^2^)/3'
_refine_ls_weighting_scheme calc
_refine_ls_wR_factor_gt 0.0465
_refine_ls_wR_factor_ref 0.0466
_reflns_Friedel_coverage 0.708
_reflns_Friedel_fraction_full 0.904
_reflns_Friedel_fraction_max 0.865
_reflns_number_gt 3233
_reflns_number_total 3235
_reflns_threshold_expression 'I > 2\s(I)'
_cod_data_source_file d1sc04595d4.cif
_cod_data_source_block 20201214_1
_cod_depositor_comments 'Adding full bibliography for 1565590.cif.'
_cod_original_cell_volume 857.627(11)
_cod_database_code 1565590
_shelx_shelxl_version_number 2018/3
_shelx_space_group_comment
;
The symmetry employed for this shelxl refinement is uniquely defined
by the following loop, which should always be used as a source of
symmetry information in preference to the above space-group names.
They are only intended as comments.
;
_shelx_estimated_absorpt_t_max 0.690
_shelx_estimated_absorpt_t_min 0.240
_reflns_odcompleteness_completeness 99.94
_reflns_odcompleteness_iscentric 1
_reflns_odcompleteness_theta 66.97
_olex2_refinement_description
;
1. Fixed Uiso
 At 1.2 times of:
  All C(H) groups
 At 1.5 times of:
  All C(H,H,H) groups
2.a Ternary CH refined with riding coordinates:
 C00A(H00A), C00H(H00H), C00N(H00N)
2.b Aromatic/amide H refined with riding coordinates:
 C00B(H00B), C00C(H00C), C00D(H00D), C00F(H00F), C00J(H00J), C00K(H00K),
 C00L(H00L), C00P(H00P)
2.c Idealised Me refined as rotating group:
 C00M(H00E,H00G,H00I)
;
_olex2_submission_special_instructions 'No special instructions were received'
_oxdiff_exptl_absorpt_empirical_details
;
Empirical correction (ABSPACK) includes:
- Absorption correction using spherical harmonics
- Frame scaling
;
_oxdiff_exptl_absorpt_empirical_full_max 2.080
_oxdiff_exptl_absorpt_empirical_full_min 0.645

loop_
_space_group_symop_operation_xyz
'x, y, z'
'-x, y+1/2, -z'

loop_
_atom_site_label
_atom_site_type_symbol
_atom_site_fract_x
_atom_site_fract_y
_atom_site_fract_z
_atom_site_U_iso_or_equiv
_atom_site_adp_type
_atom_site_occupancy
_atom_site_site_symmetry_order
_atom_site_calc_flag
_atom_site_refinement_flags_posn
_atom_site_refinement_flags_adp
_atom_site_refinement_flags_occupancy
_atom_site_disorder_assembly
_atom_site_disorder_group
Br01 Br 0.26696(2) 0.66275(5) -0.01566(2) 0.03037(10) Uani 1 1 d . . . . .
Cl00 Cl 1.10673(5) 0.06885(11) 0.11590(4) 0.02317(13) Uani 1 1 d . . . . .
F003 F 0.55488(12) 0.5855(3) 0.45351(9) 0.0242(3) Uani 1 1 d . . . . .
F004 F 0.61768(13) 0.9277(3) 0.40363(10) 0.0245(3) Uani 1 1 d . . . . .
O005 O 0.82461(16) 0.2691(3) 0.54269(12) 0.0246(4) Uani 1 1 d . . . . .
O006 O 0.71585(15) 0.4865(3) 0.63012(11) 0.0217(4) Uani 1 1 d . . . . .
N007 N 0.86863(16) 0.6862(4) 0.44394(12) 0.0180(4) Uani 1 1 d . . . . .
C008 C 0.77563(19) 0.4546(4) 0.55869(15) 0.0177(4) Uani 1 1 d . . . . .
C009 C 0.40045(19) 0.6260(5) 0.08991(14) 0.0211(5) Uani 1 1 d . . . . .
C00A C 0.81493(18) 0.6795(5) 0.34084(13) 0.0158(4) Uani 1 1 d . . . . .
H00A H 0.805935 0.844790 0.315425 0.019 Uiso 1 1 calc R U . . .
C00B C 0.91026(19) 0.6075(4) 0.19725(15) 0.0175(4) Uani 1 1 d . . . . .
H00B H 0.877366 0.754650 0.172716 0.021 Uiso 1 1 calc R U . . .
C00C C 0.9776(2) 0.4679(5) 0.14524(16) 0.0199(5) Uani 1 1 d . . . . .
H00C H 0.990590 0.521009 0.086483 0.024 Uiso 1 1 calc R U . . .
C00D C 1.00729(17) 0.1664(5) 0.27001(14) 0.0182(4) Uani 1 1 d . . . . .
H00D H 1.039159 0.017700 0.293572 0.022 Uiso 1 1 calc R U . . .
C00E C 0.89109(19) 0.5305(4) 0.28588(15) 0.0162(4) Uani 1 1 d . . . . .
C00F C 0.4054(2) 0.4248(5) 0.14858(18) 0.0242(5) Uani 1 1 d . . . . .
H00F H 0.345944 0.303783 0.135389 0.029 Uiso 1 1 calc R U . . .
C00G C 0.65217(19) 0.6915(5) 0.42460(14) 0.0182(4) Uani 1 1 d . . . . .
C00H C 0.77171(18) 0.6866(5) 0.50019(14) 0.0173(4) Uani 1 1 d . . . . .
H00H H 0.778012 0.830187 0.541054 0.021 Uiso 1 1 calc R U . . .
C00I C 0.58999(19) 0.5894(4) 0.24842(15) 0.0155(4) Uani 1 1 d . . . . .
C00J C 0.9413(2) 0.3095(4) 0.32189(14) 0.0165(4) Uani 1 1 d . . . . .
H00J H 0.930412 0.257665 0.381347 0.020 Uiso 1 1 calc R U . . .
C00K C 0.5004(2) 0.4077(4) 0.22693(17) 0.0202(5) Uani 1 1 d . . . . .
H00K H 0.505004 0.272568 0.266205 0.024 Uiso 1 1 calc R U . . .
C00L C 0.4884(2) 0.8067(5) 0.10782(16) 0.0220(5) Uani 1 1 d . . . . .
H00L H 0.484343 0.939535 0.067446 0.026 Uiso 1 1 calc R U . . .
C00M C 0.7046(2) 0.2701(6) 0.68540(17) 0.0282(5) Uani 1 1 d . . . . .
H00E H 0.662422 0.146349 0.644352 0.042 Uiso 1 1 calc R U . . .
H00G H 0.658527 0.307264 0.733744 0.042 Uiso 1 1 calc R U . . .
H00I H 0.785354 0.213519 0.714621 0.042 Uiso 1 1 calc R U . . .
C00N C 0.68628(19) 0.5676(4) 0.33869(15) 0.0155(4) Uani 1 1 d . . . . .
H00N H 0.697931 0.394861 0.353543 0.019 Uiso 1 1 calc R U . . .
C00O C 1.02502(19) 0.2494(5) 0.18187(15) 0.0186(4) Uani 1 1 d . . . . .
C00P C 0.5831(2) 0.7868(5) 0.18733(16) 0.0201(4) Uani 1 1 d . . . . .
H00P H 0.642871 0.907505 0.199809 0.024 Uiso 1 1 calc R U . . .
H007 H 0.921(3) 0.797(6) 0.4621(19) 0.014(6) Uiso 1 1 d . . . . .

loop_
_atom_site_aniso_label
_atom_site_aniso_U_11
_atom_site_aniso_U_22
_atom_site_aniso_U_33
_atom_site_aniso_U_23
_atom_site_aniso_U_13
_atom_site_aniso_U_12
Br01 0.02344(13) 0.04533(17) 0.01864(13) -0.00833(11) -0.00483(8) 0.01319(11)
Cl00 0.0221(2) 0.0284(3) 0.0202(3) -0.0045(2) 0.0070(2) -0.0005(2)
F003 0.0173(6) 0.0377(9) 0.0184(6) 0.0039(5) 0.0058(5) -0.0001(6)
F004 0.0320(8) 0.0208(8) 0.0197(7) -0.0001(5) 0.0030(6) 0.0092(6)
O005 0.0281(9) 0.0223(9) 0.0239(8) 0.0031(7) 0.0067(7) 0.0025(7)
O006 0.0206(8) 0.0309(10) 0.0144(7) 0.0028(7) 0.0054(6) -0.0027(7)
N007 0.0166(8) 0.0230(10) 0.0141(8) -0.0012(8) 0.0026(6) -0.0061(8)
C008 0.0141(10) 0.0234(12) 0.0148(10) -0.0007(8) 0.0005(8) -0.0023(9)
C009 0.0180(9) 0.0305(15) 0.0137(9) -0.0068(9) 0.0000(7) 0.0080(9)
C00A 0.0168(9) 0.0165(10) 0.0133(8) -0.0004(9) 0.0008(7) -0.0034(9)
C00B 0.0195(9) 0.0180(12) 0.0141(9) 0.0019(8) 0.0014(7) -0.0028(8)
C00C 0.0207(11) 0.0258(12) 0.0127(10) 0.0018(8) 0.0024(8) -0.0051(9)
C00D 0.0147(8) 0.0210(10) 0.0173(9) 0.0037(10) -0.0009(7) -0.0011(10)
C00E 0.0149(9) 0.0187(12) 0.0141(10) 0.0001(8) 0.0008(8) -0.0038(8)
C00F 0.0189(11) 0.0234(13) 0.0281(12) -0.0068(10) -0.0007(9) 0.0000(9)
C00G 0.0185(9) 0.0186(12) 0.0177(9) 0.0016(9) 0.0039(7) 0.0018(9)
C00H 0.0191(9) 0.0194(12) 0.0133(8) -0.0003(10) 0.0030(7) -0.0002(9)
C00I 0.0148(9) 0.0169(11) 0.0146(10) -0.0018(8) 0.0021(8) 0.0021(8)
C00J 0.0153(9) 0.0204(12) 0.0125(9) 0.0020(8) -0.0003(7) -0.0028(8)
C00K 0.0203(11) 0.0173(12) 0.0220(11) -0.0008(9) 0.0018(9) 0.0005(9)
C00L 0.0241(11) 0.0266(13) 0.0159(10) 0.0036(9) 0.0051(9) 0.0044(9)
C00M 0.0264(12) 0.0384(15) 0.0198(11) 0.0078(10) 0.0043(9) -0.0093(11)
C00N 0.0156(9) 0.0156(10) 0.0150(9) 0.0012(8) 0.0023(7) -0.0009(8)
C00O 0.0149(9) 0.0247(12) 0.0161(10) -0.0043(8) 0.0026(8) -0.0043(8)
C00P 0.0190(10) 0.0230(12) 0.0183(10) 0.0016(9) 0.0038(9) -0.0019(9)

loop_
_atom_type_symbol
_atom_type_description
_atom_type_scat_dispersion_real
_atom_type_scat_dispersion_imag
_atom_type_scat_source
C C 0.0181 0.0091 'International Tables Vol C Tables 4.2.6.8 and 6.1.1.4'
H H 0.0000 0.0000 'International Tables Vol C Tables 4.2.6.8 and 6.1.1.4'
Br Br -0.6763 1.2805 'International Tables Vol C Tables 4.2.6.8 and 6.1.1.4'
Cl Cl 0.3639 0.7018 'International Tables Vol C Tables 4.2.6.8 and 6.1.1.4'
F F 0.0727 0.0534 'International Tables Vol C Tables 4.2.6.8 and 6.1.1.4'
N N 0.0311 0.0180 'International Tables Vol C Tables 4.2.6.8 and 6.1.1.4'
O O 0.0492 0.0322 'International Tables Vol C Tables 4.2.6.8 and 6.1.1.4'

loop_
_geom_angle_atom_site_label_1
_geom_angle_atom_site_label_2
_geom_angle_atom_site_label_3
_geom_angle
_geom_angle_site_symmetry_1
_geom_angle_site_symmetry_3
_geom_angle_publ_flag
C008 O006 C00M 114.8(2) . . ?
C00A N007 H007 116.1(19) . . ?
C00H N007 C00A 111.02(16) . . ?
C00H N007 H007 111.0(19) . . ?
O005 C008 O006 124.6(2) . . ?
O005 C008 C00H 125.1(2) . . ?
O006 C008 C00H 110.27(19) . . ?
C00F C009 Br01 119.96(18) . . ?
C00L C009 Br01 118.48(18) . . ?
C00L C009 C00F 121.5(2) . . ?
N007 C00A H00A 109.8 . . ?
N007 C00A C00E 112.42(18) . . ?
N007 C00A C00N 102.43(16) . . ?
C00E C00A H00A 109.8 . . ?
C00E C00A C00N 112.22(19) . . ?
C00N C00A H00A 109.8 . . ?
C00C C00B H00B 119.5 . . ?
C00C C00B C00E 121.0(2) . . ?
C00E C00B H00B 119.5 . . ?
C00B C00C H00C 120.5 . . ?
C00O C00C C00B 119.0(2) . . ?
C00O C00C H00C 120.5 . . ?
C00J C00D H00D 120.6 . . ?
C00J C00D C00O 118.8(2) . . ?
C00O C00D H00D 120.6 . . ?
C00B C00E C00A 120.8(2) . . ?
C00B C00E C00J 118.8(2) . . ?
C00J C00E C00A 120.38(19) . . ?
C009 C00F H00F 120.6 . . ?
C00K C00F C009 118.8(2) . . ?
C00K C00F H00F 120.6 . . ?
F003 C00G F004 105.86(16) . . ?
F003 C00G C00H 113.52(17) . . ?
F003 C00G C00N 113.06(19) . . ?
F004 C00G C00H 109.5(2) . . ?
F004 C00G C00N 110.56(18) . . ?
C00N C00G C00H 104.40(16) . . ?
N007 C00H C008 110.9(2) . . ?
N007 C00H C00G 103.39(15) . . ?
N007 C00H H00H 111.0 . . ?
C008 C00H C00G 109.27(19) . . ?
C008 C00H H00H 111.0 . . ?
C00G C00H H00H 111.0 . . ?
C00K C00I C00N 118.7(2) . . ?
C00P C00I C00K 118.3(2) . . ?
C00P C00I C00N 123.0(2) . . ?
C00D C00J C00E 120.8(2) . . ?
C00D C00J H00J 119.6 . . ?
C00E C00J H00J 119.6 . . ?
C00F C00K C00I 121.4(2) . . ?
C00F C00K H00K 119.3 . . ?
C00I C00K H00K 119.3 . . ?
C009 C00L H00L 120.6 . . ?
C009 C00L C00P 118.9(2) . . ?
C00P C00L H00L 120.6 . . ?
O006 C00M H00E 109.5 . . ?
O006 C00M H00G 109.5 . . ?
O006 C00M H00I 109.5 . . ?
H00E C00M H00G 109.5 . . ?
H00E C00M H00I 109.5 . . ?
H00G C00M H00I 109.5 . . ?
C00A C00N H00N 107.7 . . ?
C00G C00N C00A 100.27(17) . . ?
C00G C00N H00N 107.7 . . ?
C00I C00N C00A 118.36(17) . . ?
C00I C00N C00G 114.48(18) . . ?
C00I C00N H00N 107.7 . . ?
C00C C00O Cl00 119.45(17) . . ?
C00C C00O C00D 121.5(2) . . ?
C00D C00O Cl00 119.0(2) . . ?
C00I C00P C00L 121.1(2) . . ?
C00I C00P H00P 119.4 . . ?
C00L C00P H00P 119.4 . . ?

loop_
_geom_bond_atom_site_label_1
_geom_bond_atom_site_label_2
_geom_bond_distance
_geom_bond_site_symmetry_2
_geom_bond_publ_flag
Br01 C009 1.905(2) . ?
Cl00 C00O 1.744(2) . ?
F003 C00G 1.358(2) . ?
F004 C00G 1.375(3) . ?
O005 C008 1.201(3) . ?
O006 C008 1.336(3) . ?
O006 C00M 1.453(3) . ?
N007 C00A 1.482(2) . ?
N007 C00H 1.462(2) . ?
N007 H007 0.84(3) . ?
C008 C00H 1.527(3) . ?
C009 C00F 1.388(4) . ?
C009 C00L 1.380(4) . ?
C00A H00A 0.9800 . ?
C00A C00E 1.506(3) . ?
C00A C00N 1.544(3) . ?
C00B H00B 0.9300 . ?
C00B C00C 1.387(3) . ?
C00B C00E 1.396(3) . ?
C00C H00C 0.9300 . ?
C00C C00O 1.377(4) . ?
C00D H00D 0.9300 . ?
C00D C00J 1.387(3) . ?
C00D C00O 1.395(3) . ?
C00E C00J 1.396(3) . ?
C00F H00F 0.9300 . ?
C00F C00K 1.381(3) . ?
C00G C00H 1.535(3) . ?
C00G C00N 1.521(3) . ?
C00H H00H 0.9800 . ?
C00I C00K 1.400(3) . ?
C00I C00N 1.510(3) . ?
C00I C00P 1.391(3) . ?
C00J H00J 0.9300 . ?
C00K H00K 0.9300 . ?
C00L H00L 0.9300 . ?
C00L C00P 1.392(3) . ?
C00M H00E 0.9600 . ?
C00M H00G 0.9600 . ?
C00M H00I 0.9600 . ?
C00N H00N 0.9800 . ?
C00P H00P 0.9300 . ?

loop_
_geom_torsion_atom_site_label_1
_geom_torsion_atom_site_label_2
_geom_torsion_atom_site_label_3
_geom_torsion_atom_site_label_4
_geom_torsion
_geom_torsion_site_symmetry_1
_geom_torsion_site_symmetry_2
_geom_torsion_site_symmetry_3
_geom_torsion_site_symmetry_4
_geom_torsion_publ_flag
Br01 C009 C00F C00K -177.31(17) . . . . ?
Br01 C009 C00L C00P 177.08(17) . . . . ?
F003 C00G C00H N007 151.6(2) . . . . ?
F003 C00G C00H C008 33.4(3) . . . . ?
F003 C00G C00N C00A -165.55(18) . . . . ?
F003 C00G C00N C00I 66.6(3) . . . . ?
F004 C00G C00H N007 -90.3(2) . . . . ?
F004 C00G C00H C008 151.50(17) . . . . ?
F004 C00G C00N C00A 76.0(2) . . . . ?
F004 C00G C00N C00I -51.8(2) . . . . ?
O005 C008 C00H N007 -19.8(3) . . . . ?
O005 C008 C00H C00G 93.5(3) . . . . ?
O006 C008 C00H N007 160.60(17) . . . . ?
O006 C008 C00H C00G -86.0(2) . . . . ?
N007 C00A C00E C00B -139.5(2) . . . . ?
N007 C00A C00E C00J 42.1(3) . . . . ?
N007 C00A C00N C00G 39.2(2) . . . . ?
N007 C00A C00N C00I 164.40(19) . . . . ?
C009 C00F C00K C00I 0.7(3) . . . . ?
C009 C00L C00P C00I -0.2(3) . . . . ?
C00A N007 C00H C008 114.5(2) . . . . ?
C00A N007 C00H C00G -2.5(3) . . . . ?
C00A C00E C00J C00D 177.33(19) . . . . ?
C00B C00C C00O Cl00 178.48(17) . . . . ?
C00B C00C C00O C00D -0.3(3) . . . . ?
C00B C00E C00J C00D -1.1(3) . . . . ?
C00C C00B C00E C00A -178.3(2) . . . . ?
C00C C00B C00E C00J 0.2(3) . . . . ?
C00E C00A C00N C00G 160.00(18) . . . . ?
C00E C00A C00N C00I -74.8(3) . . . . ?
C00E C00B C00C C00O 0.5(3) . . . . ?
C00F C009 C00L C00P -0.8(3) . . . . ?
C00H N007 C00A C00E -144.0(2) . . . . ?
C00H N007 C00A C00N -23.4(3) . . . . ?
C00H C00G C00N C00A -41.7(2) . . . . ?
C00H C00G C00N C00I -169.51(19) . . . . ?
C00J C00D C00O Cl00 -179.43(16) . . . . ?
C00J C00D C00O C00C -0.6(3) . . . . ?
C00K C00I C00N C00A 150.3(2) . . . . ?
C00K C00I C00N C00G -91.8(3) . . . . ?
C00K C00I C00P C00L 1.3(3) . . . . ?
C00L C009 C00F C00K 0.5(3) . . . . ?
C00M O006 C008 O005 -4.7(3) . . . . ?
C00M O006 C008 C00H 174.83(18) . . . . ?
C00N C00A C00E C00B 105.7(2) . . . . ?
C00N C00A C00E C00J -72.8(2) . . . . ?
C00N C00G C00H N007 28.1(3) . . . . ?
C00N C00G C00H C008 -90.1(2) . . . . ?
C00N C00I C00K C00F 175.9(2) . . . . ?
C00N C00I C00P C00L -176.1(2) . . . . ?
C00O C00D C00J C00E 1.4(3) . . . . ?
C00P C00I C00K C00F -1.6(3) . . . . ?
C00P C00I C00N C00A -32.3(3) . . . . ?
C00P C00I C00N C00G 85.6(3) . . . . ?
